data_7217681
loop_
_publ_author_name
'Gupta, Ajit N.'
'Kumar, Vinod'
'Singh, Vikram'
'Manar, Krishna K.'
'Drew, Michael G. B.'
'Singh, Nanhai'

_publ_section_title
;
 Intermolecular anagostic interactions in group 10 metal dithiocarbamates
;
_journal_issue 39
_journal_name_full CrystEngComm
_journal_page_first 9299
_journal_paper_doi 10.1039/C4CE01263A
_journal_volume 16
_journal_year 2014
_chemical_formula_sum 'C18 H28 N2 Ni O4 S4'
_chemical_formula_weight 523.37
_chemical_name_systematic
;
 ?
;
_space_group_IT_number 2
_symmetry_cell_setting triclinic
_symmetry_space_group_name_Hall '-P 1'
_symmetry_space_group_name_H-M 'P -1'
_atom_sites_solution_hydrogens geom
_atom_sites_solution_primary direct
_atom_sites_solution_secondary difmap
_audit_creation_method SHELXL-97
_cell_angle_alpha 78.985(17)
_cell_angle_beta 86.378(16)
_cell_angle_gamma 86.602(17)
_cell_formula_units_Z 1
_cell_length_a 6.2640(13)
_cell_length_b 6.4556(14)
_cell_length_c 14.969(3)
_cell_measurement_reflns_used 4224
_cell_measurement_temperature 293(2)
_cell_measurement_theta_max 27.50
_cell_measurement_theta_min 3.22
_cell_volume 592.3(2)
_computing_cell_refinement 'Crysalis, Oxford Diffraction'
_computing_data_collection 'Crysalis, Oxford Diffraction'
_computing_data_reduction 'Crysalis, Oxford Diffraction'
_computing_molecular_graphics PLATON(Spek,2004)
_computing_structure_refinement 'SHELXL-97 (Sheldrick, 1997)'
_computing_structure_solution 'SHELXS-97 (Sheldrick, 1997)'
_diffrn_ambient_temperature 293(2)
_diffrn_measured_fraction_theta_full 0.956
_diffrn_measured_fraction_theta_max 0.956
_diffrn_measurement_device 'Oxford Diffaction X-Calibur System'
_diffrn_measurement_method '321 frames, counting time 10 s.'
_diffrn_radiation_monochromator graphite
_diffrn_radiation_source 'fine-focus sealed tube'
_diffrn_radiation_type MoK\a
_diffrn_radiation_wavelength 0.71073
_diffrn_reflns_av_R_equivalents 0.0235
_diffrn_reflns_av_sigmaI/netI 0.0632
_diffrn_reflns_limit_h_max 5
_diffrn_reflns_limit_h_min -8
_diffrn_reflns_limit_k_max 8
_diffrn_reflns_limit_k_min -8
_diffrn_reflns_limit_l_max 19
_diffrn_reflns_limit_l_min -18
_diffrn_reflns_number 4224
_diffrn_reflns_theta_full 27.50
_diffrn_reflns_theta_max 27.50
_diffrn_reflns_theta_min 3.22
_diffrn_standards_decay_% n/a
_diffrn_standards_interval_count n/a
_diffrn_standards_interval_time n/a
_diffrn_standards_number n/a
_exptl_absorpt_coefficient_mu 1.197
_exptl_absorpt_correction_T_max 1.000
_exptl_absorpt_correction_T_min 0.894
_exptl_absorpt_correction_type empirical
_exptl_absorpt_process_details 'ABSPACK, Oxford Diffraction Ltd'
_exptl_crystal_colour black
_exptl_crystal_density_diffrn 1.467
_exptl_crystal_density_method 'not measured'
_exptl_crystal_description block
_exptl_crystal_F_000 274
_exptl_crystal_size_max 0.22
_exptl_crystal_size_mid 0.17
_exptl_crystal_size_min 0.16
_refine_diff_density_max 0.515
_refine_diff_density_min -0.341
_refine_diff_density_rms 0.072
_refine_ls_extinction_method none
_refine_ls_goodness_of_fit_ref 0.963
_refine_ls_hydrogen_treatment constr
_refine_ls_matrix_type full
_refine_ls_number_parameters 134
_refine_ls_number_reflns 2600
_refine_ls_number_restraints 0
_refine_ls_restrained_S_all 0.963
_refine_ls_R_factor_all 0.1038
_refine_ls_R_factor_gt 0.0564
_refine_ls_shift/su_max 0.000
_refine_ls_shift/su_mean 0.000
_refine_ls_structure_factor_coef Fsqd
_refine_ls_weighting_details 'calc w=1/[\s^2^(Fo^2^)+(0.0744P)^2^+0.0633P] where P=(Fo^2^+2Fc^2^)/3'
_refine_ls_weighting_scheme calc
_refine_ls_wR_factor_gt 0.1313
_refine_ls_wR_factor_ref 0.1591
_reflns_number_gt 1576
_reflns_number_total 2600
_reflns_threshold_expression >2sigma(I)
_cod_data_source_file c4ce01263a2.cif
_cod_data_source_block 2
_cod_depositor_comments 'Adding full bibliography for 7217680--7217684.cif.'
_cod_original_sg_symbol_H-M P-1
_cod_database_code 7217681

loop_
_symmetry_equiv_pos_as_xyz
'x, y, z'
'-x, -y, -z'

loop_
_atom_site_label
_atom_site_type_symbol
_atom_site_fract_x
_atom_site_fract_y
_atom_site_fract_z
_atom_site_U_iso_or_equiv
_atom_site_adp_type
_atom_site_occupancy
_atom_site_symmetry_multiplicity
_atom_site_calc_flag
_atom_site_refinement_flags
Ni1 Ni 0.0000 0.0000 0.0000 0.0553(3) Uani 1 2 d S
S11 S 0.22088(18) -0.06640(17) -0.11302(8) 0.0631(4) Uani 1 1 d .
C12 C 0.3381(7) 0.1631(6) -0.1031(3) 0.0533(10) Uani 1 1 d .
S13 S 0.19337(19) 0.27874(18) -0.02269(8) 0.0653(4) Uani 1 1 d .
N14 N 0.5094(6) 0.2359(5) -0.1486(3) 0.0588(9) Uani 1 1 d .
C15 C 0.6369(8) 0.1183(7) -0.2107(3) 0.0734(14) Uani 1 1 d .
H15A H 0.5472 0.0188 -0.2297 0.088 Uiso 1 1 calc R
H15B H 0.7538 0.0383 -0.1784 0.088 Uiso 1 1 calc R
C16 C 0.7253(9) 0.2616(8) -0.2926(4) 0.0827(15) Uani 1 1 d .
H16A H 0.6084 0.3290 -0.3287 0.099 Uiso 1 1 calc R
H16B H 0.8149 0.1794 -0.3295 0.099 Uiso 1 1 calc R
C17 C 0.8562(9) 0.4300(8) -0.2672(4) 0.0781(14) Uani 1 1 d .
H17 H 0.9759 0.3604 -0.2320 0.094 Uiso 1 1 calc R
C18 C 0.7149(8) 0.5502(7) -0.2075(3) 0.0731(13) Uani 1 1 d .
H18A H 0.7987 0.6538 -0.1881 0.088 Uiso 1 1 calc R
H18B H 0.6008 0.6260 -0.2430 0.088 Uiso 1 1 calc R
C19 C 0.6193(7) 0.4133(6) -0.1257(3) 0.0698(13) Uani 1 1 d .
H19A H 0.7312 0.3577 -0.0845 0.084 Uiso 1 1 calc R
H19B H 0.5175 0.4975 -0.0943 0.084 Uiso 1 1 calc R
C20 C 0.9433(12) 0.5757(12) -0.3478(5) 0.106(2) Uani 1 1 d .
O21 O 0.8364(11) 0.6728(12) -0.4060(5) 0.223(4) Uani 1 1 d .
O22 O 1.1393(9) 0.5907(11) -0.3531(4) 0.162(2) Uani 1 1 d .
C23 C 1.251(2) 0.732(2) -0.4307(9) 0.215(6) Uani 1 1 d .
H23A H 1.3958 0.6765 -0.4413 0.258 Uiso 1 1 calc R
H23B H 1.1749 0.7427 -0.4859 0.258 Uiso 1 1 calc R
C24 C 1.255(3) 0.923(2) -0.4074(10) 0.300(10) Uani 1 1 d .
H24A H 1.1210 1.0000 -0.4203 0.450 Uiso 1 1 calc R
H24B H 1.3692 1.0003 -0.4418 0.450 Uiso 1 1 calc R
H24C H 1.2775 0.9059 -0.3435 0.450 Uiso 1 1 calc R

loop_
_atom_site_aniso_label
_atom_site_aniso_U_11
_atom_site_aniso_U_22
_atom_site_aniso_U_33
_atom_site_aniso_U_23
_atom_site_aniso_U_13
_atom_site_aniso_U_12
Ni1 0.0532(5) 0.0511(4) 0.0647(6) -0.0171(4) -0.0086(4) -0.0033(3)
S11 0.0633(7) 0.0520(6) 0.0788(8) -0.0243(6) -0.0011(6) -0.0074(5)
C12 0.057(2) 0.046(2) 0.058(3) -0.0132(19) -0.011(2) 0.0062(19)
S13 0.0650(7) 0.0603(6) 0.0775(8) -0.0311(6) 0.0038(6) -0.0095(5)
N14 0.068(2) 0.0412(17) 0.071(2) -0.0206(17) -0.001(2) -0.0008(16)
C15 0.079(3) 0.054(3) 0.091(4) -0.028(3) 0.012(3) -0.003(2)
C16 0.088(4) 0.082(3) 0.081(4) -0.024(3) 0.013(3) -0.011(3)
C17 0.077(3) 0.066(3) 0.084(4) 0.001(3) 0.001(3) -0.006(3)
C18 0.081(3) 0.054(2) 0.081(3) -0.003(2) -0.003(3) -0.010(2)
C19 0.075(3) 0.053(2) 0.085(4) -0.022(3) 0.001(3) -0.012(2)
C20 0.094(5) 0.125(5) 0.086(5) 0.011(4) -0.002(4) -0.008(4)
O21 0.140(5) 0.277(8) 0.187(6) 0.125(6) -0.004(5) -0.032(5)
O22 0.113(4) 0.243(7) 0.104(4) 0.041(4) 0.016(3) -0.060(4)
C23 0.169(10) 0.243(14) 0.180(11) 0.065(11) 0.046(8) 0.018(11)
C24 0.36(2) 0.287(18) 0.182(12) 0.064(13) 0.089(13) 0.131(18)

loop_
_atom_type_symbol
_atom_type_description
_atom_type_scat_dispersion_real
_atom_type_scat_dispersion_imag
_atom_type_scat_source
C C 0.0033 0.0016 'International Tables Vol C Tables 4.2.6.8 and 6.1.1.4'
H H 0.0000 0.0000 'International Tables Vol C Tables 4.2.6.8 and 6.1.1.4'
N N 0.0061 0.0033 'International Tables Vol C Tables 4.2.6.8 and 6.1.1.4'
S S 0.1246 0.1234 'International Tables Vol C Tables 4.2.6.8 and 6.1.1.4'
Ni Ni 0.3393 1.1124 'International Tables Vol C Tables 4.2.6.8 and 6.1.1.4'
O O 0.0106 0.0060 'International Tables Vol C Tables 4.2.6.8 and 6.1.1.4'

loop_
_geom_angle_atom_site_label_1
_geom_angle_atom_site_label_2
_geom_angle_atom_site_label_3
_geom_angle
_geom_angle_site_symmetry_1
_geom_angle_site_symmetry_3
S13 Ni1 S13 180 . 2
S13 Ni1 S11 100.53(4) . 2
S13 Ni1 S11 79.47(4) 2 2
S13 Ni1 S11 79.47(4) . .
S13 Ni1 S11 100.53(4) 2 .
S11 Ni1 S11 180 2 .
C12 S11 Ni1 85.11(15) . .
N14 C12 S13 125.3(3) . .
N14 C12 S11 125.3(3) . .
S13 C12 S11 109.3(3) . .
C12 S13 Ni1 85.88(15) . .
C12 N14 C19 121.9(3) . .
C12 N14 C15 122.4(3) . .
C19 N14 C15 114.2(4) . .
N14 C15 C16 111.9(3) . .
C15 C16 C17 111.8(4) . .
C20 C17 C18 110.4(4) . .
C20 C17 C16 112.6(5) . .
C18 C17 C16 108.0(4) . .
C19 C18 C17 113.4(4) . .
N14 C19 C18 112.4(4) . .
O21 C20 O22 120.3(8) . .
O21 C20 C17 123.8(7) . .
O22 C20 C17 115.9(7) . .
C20 O22 C23 122.2(8) . .
O22 C23 C24 107.1(13) . .

loop_
_geom_bond_atom_site_label_1
_geom_bond_atom_site_label_2
_geom_bond_distance
_geom_bond_site_symmetry_2
Ni1 S11 2.2071(12) 2
Ni1 S11 2.2071(12) .
Ni1 S13 2.1893(12) .
Ni1 S13 2.1893(12) 2
S11 C12 1.727(4) .
S13 C12 1.718(4) .
N14 C12 1.297(6) .
N14 C15 1.477(5) .
N14 C19 1.475(5) .
C15 C16 1.485(7) .
C16 C17 1.518(7) .
C17 C18 1.505(7) .
C17 C20 1.477(9) .
C18 C19 1.482(6) .
C20 O21 1.190(8) .
C20 O22 1.233(8) .
O22 C23 1.497(12) .
C23 C24 1.347(17) .
